data_9007137
loop_
_publ_author_name
'Reece, J. J.'
'Redfern, S. A. T.'
'Welch, M. D.'
'Henderson, C. M. B.'
'McCammon, C. A.'

_publ_section_title
;
 Temperature-dependent Fe-Mn order-disorder behaviour in amphiboles
 Sample: BM40798, T = 25 C
 Locality: Langban, Sweden
;
_journal_name_full 'Physics and Chemistry of Minerals'
_journal_page_first 562
_journal_page_last 570
_journal_paper_doi 10.1007/s00269-002-0267-1
_journal_volume 29
_journal_year 2002
_chemical_formula_sum 'Ca0.1 Fe3.937 H2 Mg1.25 Mn1.901 O24 Si7.812'
_chemical_name_mineral Manganogrunerite
_space_group_IT_number 12
_symmetry_space_group_name_Hall '-C 2y'
_symmetry_space_group_name_H-M 'C 1 2/m 1'
_cell_angle_alpha 90
_cell_angle_beta 102.1748
_cell_angle_gamma 90
_cell_length_a 9.63005
_cell_length_b 18.3425
_cell_length_c 5.34374
_cell_formula_units_Z 2
_cell_volume 922.684
_diffrn_ambient_temperature 298.15
_exptl_crystal_density_diffrn 3.470
_cod_original_formula_sum 'Mn1.901 Fe3.937 Mg1.25 Ca.1 Si7.812 H2 O24'
_cod_database_code 9007137

loop_
_symmetry_equiv_pos_as_xyz
x,y,z
1/2+x,1/2+y,z
x,-y,z
1/2+x,1/2-y,z
-x,y,-z
1/2-x,1/2+y,-z
-x,-y,-z
1/2-x,1/2-y,-z

loop_
_atom_site_label
_atom_site_fract_x
_atom_site_fract_y
_atom_site_fract_z
_atom_site_occupancy
_atom_site_U_iso_or_equiv
MnM1 0.00000 0.08838 0.50000 0.15600 0.00253
FeM1 0.00000 0.08838 0.50000 0.69800 0.00253
MgM1 0.00000 0.08838 0.50000 0.14600 0.00253
MnM2 0.00000 0.17900 0.00000 0.18000 0.00405
FeM2 0.00000 0.17900 0.00000 0.45800 0.00405
MgM2 0.00000 0.17900 0.00000 0.36200 0.00405
MnM3 0.00000 0.00000 0.00000 0.05900 0.01343
FeM3 0.00000 0.00000 0.00000 0.70700 0.01343
MgM3 0.00000 0.00000 0.00000 0.23400 0.01343
MnM4 0.00000 0.24980 0.50000 0.58500 0.03546
CaM4 0.00000 0.24980 0.50000 0.05000 0.03546
FeM4 0.00000 0.24980 0.50000 0.36500 0.03546
SiT1 0.28070 0.08450 0.26880 0.95300 0.00798
FeT1 0.28070 0.08450 0.26880 0.04700 0.00798
SiT2 0.30280 0.16668 0.78450 1.00000 0.00583
H1 0.21260 0.00000 0.72300 1.00000 0.08106
O1 0.11290 0.08886 0.20560 1.00000 0.00735
O2 0.12280 0.17314 0.71280 1.00000 0.00608
O3 0.11070 0.00000 0.71410 1.00000 0.00063
O4 0.37320 0.24205 0.76670 1.00000 0.00988
O5 0.34870 0.12917 0.05790 1.00000 0.00861
O6 0.34590 0.12103 0.55290 1.00000 0.00988
O7 0.33790 0.00000 0.27290 1.00000 0.01140
